data_4340556
loop_
_publ_author_name
'Hurley, Nicholas J.'
'Hayward, John J.'
'Rawson, Jeremy M.'
'Murrie, Mark'
'Pilkington, Melanie'

_publ_section_title
;
 Exploring the Coordination Chemistry of
 3,3'-Di(picolinamoyl)-2,2'-bipyridine: One Ligand, Multiple Nuclearities.
;
_journal_issue 16
_journal_name_full 'Inorganic chemistry'
_journal_page_first 8610
_journal_page_last 8623
_journal_paper_doi 10.1021/ic501224q
_journal_volume 53
_journal_year 2014
_chemical_formula_moiety 'C26 H20 Cu2 N6 O6, O'
_chemical_formula_sum 'C26 H20 Cu2 N6 O7'
_chemical_formula_weight 655.56
_chemical_name_systematic
;
 ?
;
_space_group_crystal_system monoclinic
_space_group_IT_number 15
_space_group_name_Hall '-C 2yc'
_space_group_name_H-M_alt 'C 1 2/c 1'
_symmetry_space_group_name_Hall '-C 2yc'
_symmetry_space_group_name_H-M 'C 1 2/c 1'
_atom_sites_solution_hydrogens geom
_audit_creation_method SHELXL-2013
_cell_angle_alpha 90
_cell_angle_beta 123.052(3)
_cell_angle_gamma 90
_cell_formula_units_Z 8
_cell_length_a 31.202(2)
_cell_length_b 9.1176(6)
_cell_length_c 21.4203(14)
_cell_measurement_reflns_used 8191
_cell_measurement_temperature 150(2)
_cell_measurement_theta_max 28.36
_cell_measurement_theta_min 2.43
_cell_volume 5107.7(6)
_computing_cell_refinement 'Bruker SAINT'
_computing_data_collection 'Bruker APEX2'
_computing_data_reduction 'Bruker SAINT'
_computing_molecular_graphics 'Bruker SHELXTL'
_computing_publication_material 'Bruker SHELXTL'
_computing_structure_refinement 'SHELXL-2013 (Sheldrick 2013)'
_computing_structure_solution 'SHELXS-97 (Sheldrick 2008)'
_diffrn_ambient_temperature 150(2)
_diffrn_measured_fraction_theta_full 0.999
_diffrn_measured_fraction_theta_max 0.995
_diffrn_measurement_device_type 'CCD detector'
_diffrn_measurement_method 'phi and omega scans'
_diffrn_radiation_type MoK\a
_diffrn_radiation_wavelength 0.71073
_diffrn_reflns_av_R_equivalents 0.0643
_diffrn_reflns_av_unetI/netI 0.0247
_diffrn_reflns_Laue_measured_fraction_full 0.999
_diffrn_reflns_Laue_measured_fraction_max 0.995
_diffrn_reflns_limit_h_max 41
_diffrn_reflns_limit_h_min -41
_diffrn_reflns_limit_k_max 11
_diffrn_reflns_limit_k_min -12
_diffrn_reflns_limit_l_max 28
_diffrn_reflns_limit_l_min -28
_diffrn_reflns_number 102462
_diffrn_reflns_point_group_measured_fraction_full 0.999
_diffrn_reflns_point_group_measured_fraction_max 0.995
_diffrn_reflns_theta_full 25.242
_diffrn_reflns_theta_max 28.387
_diffrn_reflns_theta_min 1.928
_diffrn_source 'sealed tube'
_exptl_absorpt_coefficient_mu 1.725
_exptl_absorpt_correction_T_max 0.7456
_exptl_absorpt_correction_T_min 0.6681
_exptl_absorpt_correction_type multi-scan
_exptl_absorpt_process_details 'Bruker SADABS'
_exptl_crystal_colour green
_exptl_crystal_density_diffrn 1.705
_exptl_crystal_description plate
_exptl_crystal_F_000 2656
_exptl_crystal_size_max 0.330
_exptl_crystal_size_mid 0.250
_exptl_crystal_size_min 0.050
_refine_diff_density_max 0.884
_refine_diff_density_min -0.931
_refine_diff_density_rms 0.082
_refine_ls_extinction_method none
_refine_ls_goodness_of_fit_ref 1.043
_refine_ls_hydrogen_treatment constr
_refine_ls_matrix_type full
_refine_ls_number_parameters 367
_refine_ls_number_reflns 6375
_refine_ls_number_restraints 0
_refine_ls_restrained_S_all 1.043
_refine_ls_R_factor_all 0.0388
_refine_ls_R_factor_gt 0.0287
_refine_ls_shift/su_max 0.000
_refine_ls_shift/su_mean 0.000
_refine_ls_structure_factor_coef Fsqd
_refine_ls_weighting_details 'w=1/[\s^2^(Fo^2^)+(0.0355P)^2^+13.6654P] where P=(Fo^2^+2Fc^2^)/3'
_refine_ls_weighting_scheme calc
_refine_ls_wR_factor_gt 0.0736
_refine_ls_wR_factor_ref 0.0819
_reflns_Friedel_coverage 0.000
_reflns_number_gt 5421
_reflns_number_total 6375
_reflns_threshold_expression 'I > 2\s(I)'
_cod_data_source_file ic501224q_si_007.cif
_cod_data_source_block NickFirst
_cod_depositor_comments 'Adding full bibliography for 4340554--4340557.cif.'
_cod_database_code 4340556
_shelx_space_group_comment
;
The symmetry employed for this shelxl refinement is uniquely defined
by the following loop, which should always be used as a source of
symmetry information in preference to the above space-group names.
They are only intended as comments.
;
_shelx_estimated_absorpt_t_min 0.600
_shelx_estimated_absorpt_t_max 0.919
_shelxl_version_number 2013-3

loop_
_space_group_symop_operation_xyz
'x, y, z'
'-x, y, -z+1/2'
'x+1/2, y+1/2, z'
'-x+1/2, y+1/2, -z+1/2'
'-x, -y, -z'
'x, -y, z-1/2'
'-x+1/2, -y+1/2, -z'
'x+1/2, -y+1/2, z-1/2'

loop_
_atom_site_label
_atom_site_type_symbol
_atom_site_fract_x
_atom_site_fract_y
_atom_site_fract_z
_atom_site_U_iso_or_equiv
_atom_site_adp_type
_atom_site_occupancy
_atom_site_site_symmetry_order
_atom_site_calc_flag
_atom_site_refinement_flags_posn
_atom_site_refinement_flags_adp
Cu1 Cu 0.24498(2) 0.36426(3) 0.22268(2) 0.01527(7) Uani 1 1 d . .
Cu2 Cu 0.10263(2) 0.30032(3) -0.11511(2) 0.01680(7) Uani 1 1 d . .
C6 C 0.25854(8) 0.0987(2) 0.08076(11) 0.0185(4) Uani 1 1 d . .
H6 H 0.2916 0.0644 0.1136 0.022 Uiso 1 1 calc R U
C11 C 0.16707(7) 0.3982(2) 0.06145(10) 0.0146(4) Uani 1 1 d . .
C1 C 0.09026(8) 0.5679(2) -0.18825(12) 0.0212(4) Uani 1 1 d . .
C7 C 0.22594(9) 0.0245(2) 0.01561(11) 0.0216(4) Uani 1 1 d . .
H7 H 0.2363 -0.0627 0.0052 0.026 Uiso 1 1 calc R U
C16 C 0.38940(9) 0.5023(3) 0.41178(13) 0.0294(5) Uani 1 1 d . .
H16 H 0.4026 0.5436 0.4585 0.035 Uiso 1 1 calc R U
C8 C 0.19124(7) 0.2743(2) 0.04579(10) 0.0146(4) Uani 1 1 d . .
C17 C 0.34855(8) 0.3793(2) 0.27453(11) 0.0176(4) Uani 1 1 d . .
C9 C 0.24160(7) 0.2267(2) 0.09739(10) 0.0144(4) Uani 1 1 d . .
C21 C 0.32287(8) 0.3078(2) 0.19878(11) 0.0170(4) Uani 1 1 d . .
C18 C 0.39957(8) 0.4197(3) 0.31442(12) 0.0248(4) Uani 1 1 d . .
H18 H 0.4196 0.4055 0.2949 0.030 Uiso 1 1 calc R U
C12 C 0.11511(8) 0.6000(2) 0.09182(12) 0.0228(4) Uani 1 1 d . .
H12 H 0.0965 0.6632 0.1025 0.027 Uiso 1 1 calc R U
C13 C 0.10842(8) 0.6010(2) 0.02277(12) 0.0218(4) Uani 1 1 d . .
H13 H 0.0869 0.6697 -0.0127 0.026 Uiso 1 1 calc R U
C10 C 0.17771(8) 0.0804(2) -0.03423(11) 0.0195(4) Uani 1 1 d . .
H10 H 0.1563 0.0310 -0.0788 0.023 Uiso 1 1 calc R U
C14 C 0.15007(8) 0.5031(2) 0.14503(11) 0.0195(4) Uani 1 1 d . .
H14 H 0.1558 0.5052 0.1924 0.023 Uiso 1 1 calc R U
C22 C 0.11771(8) 0.6062(2) -0.10666(12) 0.0208(4) Uani 1 1 d . .
C2 C 0.08397(10) 0.6683(3) -0.24123(13) 0.0299(5) Uani 1 1 d . .
H2 H 0.0980 0.7618 -0.2275 0.036 Uiso 1 1 calc R U
C15 C 0.13410(7) 0.4982(2) 0.00608(11) 0.0170(4) Uani 1 1 d . .
C19 C 0.33853(8) 0.4597(2) 0.36838(12) 0.0234(4) Uani 1 1 d . .
H19 H 0.3177 0.4733 0.3865 0.028 Uiso 1 1 calc R U
C3 C 0.04332(9) 0.3912(3) -0.27759(12) 0.0274(5) Uani 1 1 d . .
H3 H 0.0293 0.2975 -0.2901 0.033 Uiso 1 1 calc R U
C4 C 0.03501(10) 0.4864(3) -0.33371(13) 0.0358(6) Uani 1 1 d . .
H4 H 0.0154 0.4571 -0.3833 0.043 Uiso 1 1 calc R U
C20 C 0.42012(9) 0.4822(3) 0.38443(13) 0.0305(5) Uani 1 1 d . .
H20 H 0.4543 0.5102 0.4126 0.037 Uiso 1 1 calc R U
C5 C 0.05616(11) 0.6250(3) -0.31519(14) 0.0365(6) Uani 1 1 d . .
H5 H 0.0518 0.6889 -0.3521 0.044 Uiso 1 1 calc R U
N5 N 0.27193(6) 0.30166(18) 0.16473(9) 0.0155(3) Uani 1 1 d . .
N2 N 0.16096(6) 0.20357(18) -0.02027(9) 0.0159(3) Uani 1 1 d . .
N4 N 0.17602(6) 0.40619(19) 0.13078(9) 0.0161(3) Uani 1 1 d . .
N1 N 0.07099(6) 0.4313(2) -0.20603(9) 0.0203(4) Uani 1 1 d . .
N3 N 0.12368(7) 0.48593(19) -0.06597(9) 0.0189(3) Uani 1 1 d . .
N6 N 0.31872(6) 0.39946(19) 0.30103(9) 0.0171(3) Uani 1 1 d . .
O1 O 0.34945(6) 0.26525(19) 0.17583(8) 0.0253(3) Uani 1 1 d . .
O2 O 0.13087(7) 0.73317(18) -0.08493(9) 0.0296(4) Uani 1 1 d . .
O4 O 0.22344(6) 0.36377(16) 0.29357(8) 0.0189(3) Uani 1 1 d . .
O3 O 0.24481(6) 0.13796(16) 0.28407(8) 0.0224(3) Uani 1 1 d . .
C23 C 0.23177(8) 0.2291(2) 0.31383(11) 0.0178(4) Uani 1 1 d . .
C24 C 0.04329(8) 0.0785(2) -0.13154(12) 0.0221(4) Uani 1 1 d . .
O5 O 0.06626(6) 0.12049(17) -0.16297(8) 0.0230(3) Uani 1 1 d . .
O6 O 0.03889(7) 0.1575(2) -0.08803(9) 0.0312(4) Uani 1 1 d . .
C25 C 0.22781(10) 0.1844(3) 0.37834(13) 0.0289(5) Uani 1 1 d . .
H25A H 0.2188 0.0825 0.3738 0.043 Uiso 1 1 calc R U
H25B H 0.2020 0.2423 0.3781 0.043 Uiso 1 1 calc R U
H25C H 0.2601 0.2000 0.4242 0.043 Uiso 1 1 calc R U
C26 C 0.02099(10) -0.0733(3) -0.15057(17) 0.0356(6) Uani 1 1 d . .
H26A H 0.0156 -0.1069 -0.1129 0.053 Uiso 1 1 calc R U
H26B H 0.0442 -0.1384 -0.1531 0.053 Uiso 1 1 calc R U
H26C H -0.0111 -0.0716 -0.1979 0.053 Uiso 1 1 calc R U
O7 O 0.01890(10) 0.6945(3) 0.50779(14) 0.0596(6) Uiso 1 1 d . .

loop_
_atom_site_aniso_label
_atom_site_aniso_U_11
_atom_site_aniso_U_22
_atom_site_aniso_U_33
_atom_site_aniso_U_23
_atom_site_aniso_U_13
_atom_site_aniso_U_12
Cu1 0.01600(12) 0.01849(13) 0.01346(11) -0.00147(9) 0.00940(9) 0.00158(9)
Cu2 0.01871(12) 0.01647(13) 0.01423(12) -0.00015(9) 0.00834(10) -0.00063(9)
C6 0.0228(10) 0.0184(10) 0.0173(9) 0.0040(8) 0.0129(8) 0.0065(8)
C11 0.0150(8) 0.0143(9) 0.0160(8) -0.0016(7) 0.0094(7) -0.0011(7)
C1 0.0213(9) 0.0232(11) 0.0225(10) 0.0059(8) 0.0142(8) 0.0071(8)
C7 0.0342(11) 0.0165(10) 0.0189(9) 0.0002(8) 0.0176(9) 0.0065(9)
C16 0.0298(11) 0.0298(13) 0.0233(11) -0.0066(9) 0.0110(9) -0.0059(10)
C8 0.0202(9) 0.0116(9) 0.0159(8) 0.0006(7) 0.0122(7) 0.0004(7)
C17 0.0199(9) 0.0144(9) 0.0189(9) 0.0026(7) 0.0109(8) 0.0008(7)
C9 0.0197(9) 0.0136(9) 0.0143(8) 0.0014(7) 0.0121(7) 0.0017(7)
C21 0.0199(9) 0.0154(9) 0.0182(9) 0.0039(7) 0.0120(8) 0.0011(7)
C18 0.0219(10) 0.0268(11) 0.0275(11) 0.0006(9) 0.0146(9) -0.0036(9)
C12 0.0220(10) 0.0231(11) 0.0250(10) -0.0038(9) 0.0139(9) 0.0051(8)
C13 0.0222(10) 0.0183(10) 0.0227(10) 0.0013(8) 0.0108(8) 0.0058(8)
C10 0.0285(10) 0.0158(9) 0.0163(9) -0.0016(7) 0.0136(8) 0.0001(8)
C14 0.0198(9) 0.0227(11) 0.0195(9) -0.0040(8) 0.0129(8) 0.0010(8)
C22 0.0212(10) 0.0191(10) 0.0239(10) 0.0043(8) 0.0133(8) 0.0039(8)
C2 0.0392(13) 0.0259(12) 0.0288(11) 0.0099(9) 0.0211(11) 0.0095(10)
C15 0.0183(9) 0.0152(9) 0.0170(9) -0.0008(7) 0.0093(7) -0.0002(7)
C19 0.0271(10) 0.0230(11) 0.0198(10) -0.0040(8) 0.0126(9) -0.0011(9)
C3 0.0244(10) 0.0350(13) 0.0209(10) -0.0019(9) 0.0112(9) 0.0055(9)
C4 0.0393(13) 0.0499(16) 0.0171(10) 0.0046(10) 0.0146(10) 0.0178(12)
C20 0.0223(10) 0.0335(13) 0.0287(11) -0.0060(10) 0.0093(9) -0.0107(10)
C5 0.0494(15) 0.0403(15) 0.0260(12) 0.0144(11) 0.0246(12) 0.0193(12)
N5 0.0170(8) 0.0162(8) 0.0154(7) 0.0003(6) 0.0102(6) 0.0014(6)
N2 0.0195(8) 0.0148(8) 0.0148(7) -0.0004(6) 0.0103(7) 0.0002(6)
N4 0.0165(7) 0.0166(8) 0.0170(8) -0.0017(6) 0.0103(6) 0.0000(6)
N1 0.0185(8) 0.0272(10) 0.0168(8) 0.0027(7) 0.0107(7) 0.0044(7)
N3 0.0231(8) 0.0170(8) 0.0155(8) 0.0017(6) 0.0098(7) 0.0028(7)
N6 0.0196(8) 0.0151(8) 0.0165(8) -0.0002(6) 0.0099(7) 0.0000(6)
O1 0.0212(7) 0.0372(9) 0.0235(7) 0.0007(7) 0.0160(6) 0.0029(7)
O2 0.0408(9) 0.0170(8) 0.0317(8) 0.0011(7) 0.0203(8) -0.0013(7)
O4 0.0254(7) 0.0179(7) 0.0191(7) 0.0004(6) 0.0159(6) 0.0021(6)
O3 0.0320(8) 0.0166(7) 0.0263(8) -0.0017(6) 0.0210(7) -0.0010(6)
C23 0.0192(9) 0.0194(10) 0.0165(9) -0.0030(8) 0.0108(8) -0.0030(8)
C24 0.0156(9) 0.0227(11) 0.0240(10) 0.0041(8) 0.0082(8) 0.0022(8)
O5 0.0235(7) 0.0247(8) 0.0205(7) -0.0023(6) 0.0118(6) -0.0056(6)
O6 0.0330(9) 0.0344(9) 0.0313(9) 0.0004(7) 0.0208(8) 0.0034(7)
C25 0.0481(14) 0.0227(11) 0.0302(11) 0.0005(9) 0.0306(11) -0.0023(10)
C26 0.0345(13) 0.0232(12) 0.0590(17) 0.0006(11) 0.0318(13) -0.0021(10)

loop_
_atom_type_symbol
_atom_type_description
_atom_type_scat_dispersion_real
_atom_type_scat_dispersion_imag
_atom_type_scat_source
C C 0.0033 0.0016 'International Tables Vol C Tables 4.2.6.8 and 6.1.1.4'
H H 0.0000 0.0000 'International Tables Vol C Tables 4.2.6.8 and 6.1.1.4'
N N 0.0061 0.0033 'International Tables Vol C Tables 4.2.6.8 and 6.1.1.4'
O O 0.0106 0.0060 'International Tables Vol C Tables 4.2.6.8 and 6.1.1.4'
Cu Cu 0.3201 1.2651 'International Tables Vol C Tables 4.2.6.8 and 6.1.1.4'

loop_
_geom_angle_atom_site_label_1
_geom_angle_atom_site_label_2
_geom_angle_atom_site_label_3
_geom_angle
N5 Cu1 O4 161.70(7)
N5 Cu1 N6 83.20(7)
O4 Cu1 N6 94.22(6)
N5 Cu1 N4 92.04(7)
O4 Cu1 N4 97.04(6)
N6 Cu1 N4 156.83(7)
N3 Cu2 O5 165.20(7)
N3 Cu2 N1 81.27(7)
O5 Cu2 N1 98.77(7)
N3 Cu2 N2 88.99(7)
O5 Cu2 N2 96.18(7)
N1 Cu2 N2 155.91(7)
C7 C6 C9 119.59(19)
N4 C11 C15 120.67(18)
N4 C11 C8 117.30(17)
C15 C11 C8 121.93(17)
N1 C1 C2 122.5(2)
N1 C1 C22 115.23(18)
C2 C1 C22 122.2(2)
C6 C7 C10 119.55(19)
C20 C16 C19 118.9(2)
N2 C8 C9 120.96(17)
N2 C8 C11 116.26(17)
C9 C8 C11 122.70(17)
N6 C17 C18 122.17(19)
N6 C17 C21 115.45(17)
C18 C17 C21 122.38(19)
N5 C9 C6 122.07(17)
N5 C9 C8 119.79(17)
C6 C9 C8 118.03(18)
O1 C21 N5 128.65(19)
O1 C21 C17 119.03(18)
N5 C21 C17 112.31(17)
C17 C18 C20 118.2(2)
C13 C12 C14 118.61(19)
C12 C13 C15 119.85(19)
N2 C10 C7 121.97(19)
N4 C14 C12 122.40(19)
O2 C22 N3 128.3(2)
O2 C22 C1 121.14(19)
N3 C22 C1 110.55(18)
C5 C2 C1 118.0(2)
N3 C15 C13 120.99(18)
N3 C15 C11 120.25(18)
C13 C15 C11 118.49(18)
N6 C19 C16 121.6(2)
N1 C3 C4 121.4(2)
C5 C4 C3 119.3(2)
C16 C20 C18 119.5(2)
C4 C5 C2 119.5(2)
C21 N5 C9 121.11(16)
C21 N5 Cu1 116.20(13)
C9 N5 Cu1 121.45(13)
C10 N2 C8 119.69(17)
C10 N2 Cu2 112.58(13)
C8 N2 Cu2 124.42(13)
C14 N4 C11 119.69(17)
C14 N4 Cu1 111.07(13)
C11 N4 Cu1 122.31(13)
C3 N1 C1 119.19(19)
C3 N1 Cu2 127.84(17)
C1 N1 Cu2 111.46(13)
C22 N3 C15 121.01(18)
C22 N3 Cu2 118.65(14)
C15 N3 Cu2 118.86(14)
C19 N6 C17 119.56(18)
C19 N6 Cu1 127.85(15)
C17 N6 Cu1 111.66(13)
C23 O4 Cu1 99.91(12)
O3 C23 O4 121.97(18)
O3 C23 C25 120.18(19)
O4 C23 C25 117.78(18)
O6 C24 O5 122.9(2)
O6 C24 C26 120.9(2)
O5 C24 C26 116.2(2)
C24 O5 Cu2 108.01(14)

loop_
_geom_bond_atom_site_label_1
_geom_bond_atom_site_label_2
_geom_bond_distance
Cu1 N5 1.9267(16)
Cu1 O4 1.9674(14)
Cu1 N6 2.0004(17)
Cu1 N4 2.0076(17)
Cu2 N3 1.9104(18)
Cu2 O5 1.9386(15)
Cu2 N1 2.0239(18)
Cu2 N2 2.0457(17)
C6 C7 1.376(3)
C6 C9 1.405(3)
C11 N4 1.355(2)
C11 C15 1.402(3)
C11 C8 1.495(3)
C1 N1 1.345(3)
C1 C2 1.386(3)
C1 C22 1.509(3)
C7 C10 1.383(3)
C16 C20 1.381(3)
C16 C19 1.387(3)
C8 N2 1.361(2)
C8 C9 1.409(3)
C17 N6 1.341(3)
C17 C18 1.384(3)
C17 C21 1.511(3)
C9 N5 1.398(2)
C21 O1 1.235(2)
C21 N5 1.340(3)
C18 C20 1.391(3)
C12 C13 1.376(3)
C12 C14 1.383(3)
C13 C15 1.400(3)
C10 N2 1.340(3)
C14 N4 1.341(3)
C22 O2 1.231(3)
C22 N3 1.349(3)
C2 C5 1.385(4)
C15 N3 1.397(3)
C19 N6 1.339(3)
C3 N1 1.336(3)
C3 C4 1.388(3)
C4 C5 1.380(4)
O4 C23 1.281(3)
O3 C23 1.243(2)
C23 C25 1.509(3)
C24 O6 1.244(3)
C24 O5 1.281(3)
C24 C26 1.502(3)
